data_7204806
loop_
_publ_author_name
'Laura Le\'on-Reina'
'Enrique R. Losilla'
'Mar\'ia Mart\'inez-Lara'
'Sebasti\'an Bruque'
'Miguel A. G. Aranda'

_publ_section_title
;
 Interstitial oxygen conduction in lanthanum oxy-apatite electrolytes
;
_journal_issue 7
_journal_name_full 'J. Mater. Chem.'
_journal_page_first 1142
_journal_page_last 1149
_journal_paper_doi 10.1039/b315257j
_journal_volume 14
_journal_year 2004
_chemical_formula_sum 'Ge La1.6 O4.43'
_chemical_formula_weight 365.70
_chemical_name_systematic ' ?'
_space_group_IT_number 176
_symmetry_cell_setting hexagonal
_symmetry_space_group_name_Hall '-P 6c'
_symmetry_space_group_name_H-M 'P 63/m'
_audit_creation_date 2003-09-18T17:07
_audit_creation_method 'from EXP file using GSAS2CIF'
_audit_update_record
;
2003-09-18T17:07  Initial CIF as created by GSAS2CIF
;
_cell_angle_alpha 90.0
_cell_angle_beta 90.0
_cell_angle_gamma 120.0
_cell_formula_units_Z 6
_cell_length_a 9.96580(19)
_cell_length_b 9.9658
_cell_length_c 7.31160(16)
_cell_volume 628.879(18)
_computing_structure_refinement GSAS
_pd_block_id 2003-09-18T17:07|La960Ge_773k|La960Ge_773K|Overall
_pd_phase_name 'from C:/users/leon/La960GeGe_sinQ/La960Ge(O4).EXP'
_refine_ls_goodness_of_fit_all 2.09
_refine_ls_matrix_type full
_refine_ls_number_parameters 72
_refine_ls_number_restraints 0
_refine_ls_shift/su_max 0.38
_refine_ls_shift/su_mean 0.08
_cod_data_source_file b315257j.txt
_cod_data_source_block La960Ge_773k_publ
_cod_depositor_comments
;
The following automatic conversions were performed:
'_geom_angle_publ_flag' value 'N' changed to 'n' according to
'/home/saulius/struct/CIF-dictionaries/cif_core.dic' dictionary named
'cif_core.dic' version 2.4.1 from 2010-06-29 (152
times).

'_geom_bond_publ_flag' value 'N' changed to 'n' according to
'/home/saulius/struct/CIF-dictionaries/cif_core.dic' dictionary named
'cif_core.dic' version 2.4.1 from 2010-06-29 (63 times).

Automatic conversion script
Id: cif_fix_enum 1527 2010-12-29 10:47:43Z saulius 
;
_cod_original_cell_volume 628.87958
_cod_original_formula_sum 'Ge La1.60 O4.43'
_cod_database_code 7204806

loop_
_symmetry_equiv_pos_site_id
_symmetry_equiv_pos_as_xyz
1 +x,+y,+z
2 x-y,+x,+z+1/2
3 -y,x-y,+z
4 -x,-y,+z+1/2
5 y-x,-x,+z
6 +y,y-x,+z+1/2
-1 -x,-y,-z
-2 y-x,-x,-z+1/2
-3 +y,y-x,-z
-4 +x,+y,-z+1/2
-5 x-y,+x,-z
-6 -y,x-y,-z+1/2

loop_
_atom_site_aniso_label
_atom_site_aniso_U_11
_atom_site_aniso_U_12
_atom_site_aniso_U_13
_atom_site_aniso_U_22
_atom_site_aniso_U_23
_atom_site_aniso_U_33
La1 0.0274(13) 0.0060(11) 0.0 0.0176(12) 0.0 0.0313(10)
La2 0.0365(12) 0.0182(6) 0.0 0.0365(12) 0.0 0.0277(17)
Ge 0.0229(11) 0.0114(11) 0.0 0.0183(11) 0.0 0.0273(11)
O1 0.0859(32) 0.0520(26) 0.0 0.0580(27) 0.0 0.0303(22)
O2 0.0292(19) 0.0132(17) 0.0 0.0280(18) 0.0 0.0594(25)
O3 0.1095(26) 0.0468(17) -0.0373(18) 0.0462(17) -0.0226(14) 0.0483(17)
O4 0.0231(24) 0.0116(12) 0.0 0.0231(24) 0.0 0.162(8)

loop_
_atom_site_type_symbol
_atom_site_label
_atom_site_fract_x
_atom_site_fract_y
_atom_site_fract_z
_atom_site_occupancy
_atom_site_thermal_displace_type
_atom_site_U_iso_or_equiv
_atom_site_symmetry_multiplicity
LA La1 0.22897(22) -0.01249(27) 0.25 1.0 Uani 0.02777 6
LA La2 0.3333 0.6667 0.0034(4) 0.9 Uani 0.03354 4
GE Ge 0.40015(24) 0.37321(22) 0.25 1.0 Uani 0.02234 6
O O1 0.3132(4) 0.4869(4) 0.25 1.0 Uani 0.05092 6
O O2 0.60202(34) 0.47181(34) 0.25 1.0 Uani 0.03934 6
O O3 0.3428(4) 0.24979(29) 0.06095(29) 1.0 Uani 0.06446 12
O O4 0.0 0.0 0.25 0.937(13) Uani 0.06959 2
O O5 0.010(5) 0.234(5) 0.605(4) 0.058(4) Uiso 0.03 12

loop_
_atom_type_symbol
_atom_type_number_in_cell
LA 9.6
GE 6.0
O 26.57

loop_
_geom_angle_atom_site_label_1
_geom_angle_atom_site_label_2
_geom_angle_atom_site_label_3
_geom_angle
_geom_angle_site_symmetry_1
_geom_angle_site_symmetry_2
_geom_angle_site_symmetry_3
_geom_angle_publ_flag
O1 La1 O2 98.42(12) 5_555 . 3_655 n
O1 La1 O3 145.32(7) 5_555 . 1_555 n
O1 La1 O3 69.45(9) 5_555 . 6_555 n
O1 La1 O3 69.45(9) 5_555 . -3_555 n
O1 La1 O3 145.32(7) 5_555 . -4_556 n
O1 La1 O4 112.68(11) 5_555 . 1_555 n
O1 La1 O5 57.5(8) 5_555 . 4_554 n
O1 La1 O5 91.0(10) 5_555 . 5_555 n
O1 La1 O5 154.1(6) 5_555 . 6_554 n
O1 La1 O5 57.5(8) 5_555 . -1_556 n
O1 La1 O5 91.0(10) 5_555 . -2_556 n
O1 La1 O5 154.1(6) 5_555 . -3_556 n
O2 La1 O3 69.58(11) 3_655 . 1_555 n
O2 La1 O3 85.24(8) 3_655 . 6_555 n
O2 La1 O3 85.24(8) 3_655 . -3_555 n
O2 La1 O3 69.58(11) 3_655 . -4_556 n
O2 La1 O4 148.89(14) 3_655 . 1_555 n
O2 La1 O5 143.5(8) 3_655 . 4_554 n
O2 La1 O5 90.9(8) 3_655 . 5_555 n
O2 La1 O5 90.5(9) 3_655 . 6_554 n
O2 La1 O5 143.5(8) 3_655 . -1_556 n
O2 La1 O5 90.9(8) 3_655 . -2_556 n
O2 La1 O5 90.5(9) 3_655 . -3_556 n
O3 La1 O3 137.65(12) 1_555 . 6_555 n
O3 La1 O3 77.02(6) 1_555 . -3_555 n
O3 La1 O3 62.67(11) 1_555 . -4_556 n
O3 La1 O4 84.03(10) 1_555 . 1_555 n
O3 La1 O5 113.1(7) 1_555 . 4_554 n
O3 La1 O5 120.7(10) 1_555 . 5_555 n
O3 La1 O5 22.8(9) 1_555 . 6_554 n
O3 La1 O5 145.9(8) 1_555 . -1_556 n
O3 La1 O5 58.0(10) 1_555 . -2_556 n
O3 La1 O5 60.5(6) 1_555 . -3_556 n
O3 La1 O3 135.78(20) 6_555 . -3_555 n
O3 La1 O3 77.02(6) 6_555 . -4_556 n
O3 La1 O4 105.12(9) 6_555 . 1_555 n
O3 La1 O5 107.4(8) 6_555 . 4_554 n
O3 La1 O5 23.5(10) 6_555 . 5_555 n
O3 La1 O5 135.8(7) 6_555 . 6_554 n
O3 La1 O5 61.5(8) 6_555 . -1_556 n
O3 La1 O5 159.2(11) 6_555 . -2_556 n
O3 La1 O5 87.3(6) 6_555 . -3_556 n
O3 La1 O3 137.65(12) -3_555 . -4_556 n
O3 La1 O4 105.12(9) -3_555 . 1_555 n
O3 La1 O5 61.5(8) -3_555 . 4_554 n
O3 La1 O5 159.2(11) -3_555 . 5_555 n
O3 La1 O5 87.3(6) -3_555 . 6_554 n
O3 La1 O5 107.4(8) -3_555 . -1_556 n
O3 La1 O5 23.5(10) -3_555 . -2_556 n
O3 La1 O5 135.8(7) -3_555 . -3_556 n
O3 La1 O4 84.03(10) -4_556 . 1_555 n
O3 La1 O5 145.9(8) -4_556 . 4_554 n
O3 La1 O5 58.0(10) -4_556 . 5_555 n
O3 La1 O5 60.5(6) -4_556 . 6_554 n
O3 La1 O5 113.1(7) -4_556 . -1_556 n
O3 La1 O5 120.7(10) -4_556 . -2_556 n
O3 La1 O5 22.8(9) -4_556 . -3_556 n
O4 La1 O5 62.0(8) 1_555 . 4_554 n
O4 La1 O5 88.6(8) 1_555 . 5_555 n
O4 La1 O5 61.5(10) 1_555 . 6_554 n
O4 La1 O5 62.0(8) 1_555 . -1_556 n
O4 La1 O5 88.6(8) 1_555 . -2_556 n
O4 La1 O5 61.5(10) 1_555 . -3_556 n
O5 La1 O5 114.4(14) 4_554 . 5_555 n
O5 La1 O5 101.9(15) 4_554 . 6_554 n
O5 La1 O5 49.5(15) 4_554 . -1_556 n
O5 La1 O5 65.0(9) 4_554 . -2_556 n
O5 La1 O5 123.5(14) 4_554 . -3_556 n
O5 La1 O5 113.2(14) 5_555 . 6_554 n
O5 La1 O5 65.0(9) 5_555 . -1_556 n
O5 La1 O5 177.0(18) 5_555 . -2_556 n
O5 La1 O5 64.5(10) 5_555 . -3_556 n
O5 La1 O5 123.5(14) 6_554 . -1_556 n
O5 La1 O5 64.5(10) 6_554 . -2_556 n
O5 La1 O5 48.7(13) 6_554 . -3_556 n
O5 La1 O5 114.4(14) -1_556 . -2_556 n
O5 La1 O5 101.9(15) -1_556 . -3_556 n
O5 La1 O5 113.2(14) -2_556 . -3_556 n
La2 La2 La2 179.9604 -2_565 . -2_566 n
La2 La2 O1 136.67(7) -2_565 . 1_555 n
La2 La2 O1 136.67(7) -2_565 . 3_665 n
La2 La2 O1 136.71(7) -2_565 . 5_565 n
La2 La2 O2 44.05(7) -2_565 . 2_554 n
La2 La2 O2 44.04(7) -2_565 . 4_664 n
La2 La2 O2 44.03(7) -2_565 . 6_564 n
La2 La2 O1 43.32(7) -2_566 . 1_555 n
La2 La2 O1 43.31(7) -2_566 . 3_665 n
La2 La2 O1 43.32(7) -2_566 . 5_565 n
La2 La2 O2 135.98(7) -2_566 . 2_554 n
La2 La2 O2 135.94(7) -2_566 . 4_664 n
La2 La2 O2 135.96(7) -2_566 . 6_564 n
O1 La2 O1 72.89(11) 1_555 . 3_665 n
O1 La2 O1 72.90(11) 1_555 . 5_565 n
O1 La2 O2 124.95(9) 1_555 . 2_554 n
O1 La2 O2 95.00(7) 1_555 . 4_664 n
O1 La2 O2 155.33(10) 1_555 . 6_564 n
O1 La2 O1 72.90(11) 3_665 . 5_565 n
O1 La2 O2 155.37(10) 3_665 . 2_554 n
O1 La2 O2 124.93(9) 3_665 . 4_664 n
O1 La2 O2 95.02(7) 3_665 . 6_564 n
O1 La2 O2 95.03(7) 5_565 . 2_554 n
O1 La2 O2 155.35(10) 5_565 . 4_664 n
O1 La2 O2 124.97(9) 5_565 . 6_564 n
O2 La2 O2 74.03(11) 2_554 . 4_664 n
O2 La2 O2 74.03(11) 2_554 . 6_564 n
O2 La2 O2 74.02(11) 4_664 . 6_564 n
O1 Ge O2 116.36(21) 1_555 . 1_555 n
O1 Ge O3 111.42(13) 1_555 . 1_555 n
O1 Ge O3 111.42(13) 1_555 . -4_556 n
O1 Ge O5 89.1(13) 1_555 . 6_554 n
O1 Ge O5 89.1(13) 1_555 . -3_556 n
O2 Ge O3 106.04(15) 1_555 . 1_555 n
O2 Ge O3 106.04(15) 1_555 . -4_556 n
O2 Ge O5 138.7(12) 1_555 . 6_554 n
O2 Ge O5 138.7(12) 1_555 . -3_556 n
O3 Ge O3 104.72(19) 1_555 . -4_556 n
O3 Ge O5 32.7(12) 1_555 . 6_554 n
O3 Ge O5 92.3(10) 1_555 . -3_556 n
O3 Ge O5 92.3(10) -4_556 . 6_554 n
O3 Ge O5 32.7(12) -4_556 . -3_556 n
O5 Ge O5 67.6(20) 6_554 . -3_556 n
La1 O1 La2 107.44(10) 3_555 . 1_555 n
La1 O1 La2 107.46(10) 3_555 . -2_566 n
La1 O1 Ge 95.55(16) 3_555 . 1_555 n
La2 O1 La2 93.36(14) 1_555 . -2_566 n
La2 O1 Ge 125.83(10) 1_555 . 1_555 n
La2 O1 Ge 125.81(10) -2_566 . 1_555 n
La1 O2 La2 116.74(9) 5_665 . 2_655 n
La1 O2 La2 116.74(9) 5_665 . -1_665 n
La1 O2 Ge 120.76(19) 5_665 . 1_555 n
La2 O2 La2 91.92(14) 2_655 . -1_665 n
La2 O2 Ge 103.01(11) 2_655 . 1_555 n
La2 O2 Ge 103.03(11) -1_665 . 1_555 n
La1 O3 La1 116.32(13) 1_555 . 2_554 n
La1 O3 Ge 96.29(11) 1_555 . 1_555 n
La1 O3 O5 73.5(21) 1_555 . 6_554 n
La1 O3 Ge 140.28(15) 2_554 . 1_555 n
La1 O3 O5 86.1(18) 2_554 . 6_554 n
Ge O3 O5 81.9(17) 1_555 . 6_554 n
La1 O4 La1 120.0 1_555 . 3_555 n
La1 O4 La1 120.0 1_555 . 5_555 n
La1 O4 La1 120.0 3_555 . 5_555 n
La1 O5 La1 114.6(13) 2_555 . 3_555 n
La1 O5 La1 105.9(13) 2_555 . 4_555 n
La1 O5 Ge 95.6(15) 2_555 . 2_555 n
La1 O5 O3 83.7(25) 2_555 . 2_555 n
La1 O5 La1 115.9(16) 3_555 . 4_555 n
La1 O5 Ge 122.4(17) 3_555 . 2_555 n
La1 O5 O3 70.4(16) 3_555 . 2_555 n
La1 O5 Ge 99.5(14) 4_555 . 2_555 n
La1 O5 O3 163.2(26) 4_555 . 2_555 n
Ge O5 O3 65.4(19) 2_555 . 2_555 n

loop_
_geom_bond_atom_site_label_1
_geom_bond_atom_site_label_2
_geom_bond_distance
_geom_bond_site_symmetry_1
_geom_bond_site_symmetry_2
_geom_bond_publ_flag
La1 La1 4.0645(29) . 3_555 n
La1 La1 4.0645(29) . 5_555 n
La1 Ge 3.3359(33) . 1_555 n
La1 Ge 3.4025(31) . 5_555 n
La1 O1 2.763(5) . 5_555 n
La1 O2 2.5834(31) . 3_655 n
La1 O3 2.6580(32) . 1_555 n
La1 O3 2.4540(22) . 6_555 n
La1 O3 2.4540(22) . -3_555 n
La1 O3 2.6580(32) . -4_556 n
La1 O4 2.3466(17) . 1_555 n
La1 O5 2.53(4) . 4_554 n
La1 O5 2.599(29) . 5_555 n
La1 O5 2.56(4) . 6_554 n
La1 O5 2.53(4) . -1_556 n
La1 O5 2.599(29) . -2_556 n
La1 O5 2.56(4) . -3_556 n
La2 La2 3.705(6) . -2_565 n
La2 La2 3.607(6) . -2_566 n
La2 Ge 3.4204(22) . 2_554 n
La2 Ge 3.4209(22) . 4_664 n
La2 Ge 3.4200(22) . 6_564 n
La2 O1 2.4789(32) . 1_555 n
La2 O1 2.4786(32) . 3_665 n
La2 O1 2.4782(32) . 5_565 n
La2 O2 2.5766(32) . 2_554 n
La2 O2 2.5772(32) . 4_664 n
La2 O2 2.5767(32) . 6_564 n
La2 O3 2.941(4) . -1_665 n
La2 O3 2.940(4) . -3_565 n
La2 O3 2.940(4) . -5_555 n
Ge La1 3.3359(33) . 1_555 n
Ge La1 3.4025(31) . 3_555 n
Ge La2 3.4200(22) . 2_655 n
Ge La2 3.4209(22) . -1_665 n
Ge O1 1.7365(32) . 1_555 n
Ge O2 1.7424(30) . 1_555 n
Ge O3 1.7456(24) . 1_555 n
Ge O3 1.7456(24) . -4_556 n
Ge O5 1.900(34) . 6_554 n
Ge O5 1.900(34) . -3_556 n
O1 La1 2.763(5) . 3_555 n
O1 La2 2.4789(32) . 1_555 n
O1 La2 2.4786(32) . -2_566 n
O1 Ge 1.7365(32) . 1_555 n
O2 La1 2.5834(31) . 5_665 n
O2 La2 2.5767(32) . 2_655 n
O2 La2 2.5772(32) . -1_665 n
O2 Ge 1.7424(30) . 1_555 n
O3 La1 2.6580(32) . 1_555 n
O3 La1 2.4540(22) . 2_554 n
O3 La2 2.941(4) . -1_665 n
O3 Ge 1.7456(24) . 1_555 n
O3 O5 1.04(4) . 6_554 n
O4 La1 2.3466(17) . 1_555 n
O4 La1 2.3466(17) . 3_555 n
O4 La1 2.3466(17) . 5_555 n
O5 La1 2.56(4) . 2_555 n
O5 La1 2.599(29) . 3_555 n
O5 La1 2.53(4) . 4_555 n
O5 Ge 1.900(34) . 2_555 n
O5 O3 1.04(4) . 2_555 n
O5 O5 2.12(6) . -4_557 n

loop_
_pd_phase_block_id
2003-09-18T17:07|La960Ge_773k_phase1|La960Ge_773K||
2003-09-18T17:07|La960Ge_773k_phase2|La960Ge_773K||
2003-09-18T17:07|La960Ge_773k_phase3|La960Ge_773K||
